data_7202552
loop_
_publ_author_name
'Jana, Atish Dipankar'
'Ghosh, Ananta Kumar'
'Ghoshal, Debajyoti'
'Mostafa, Golam'
'Chaudhuri, Nirmalendu Ray'

_publ_section_title
;
 Towards rational design of supramolecular helices using linear
 pseudohalides in Cd(ii) - 2,2?-biimidazole system
;
_journal_issue 4
_journal_name_full CrystEngComm
_journal_page_first 304
_journal_paper_doi 10.1039/b614979k
_journal_volume 9
_journal_year 2007
_chemical_formula_moiety 'C16 H12 Cd N14'
_chemical_formula_sum 'C16 H12 Cd N14'
_chemical_formula_weight 512.81
_chemical_name_systematic
;
?
;
_space_group_IT_number 60
_symmetry_cell_setting orthorhombic
_symmetry_Int_Tables_number 60
_symmetry_space_group_name_Hall '-P 2n 2ab'
_symmetry_space_group_name_H-M 'P b c n'
_atom_sites_solution_hydrogens geom
_atom_sites_solution_primary direct
_atom_sites_solution_secondary difmap
_audit_creation_method SHELXL-97
_cell_angle_alpha 90.00
_cell_angle_beta 90.00
_cell_angle_gamma 90.00
_cell_formula_units_Z 4
_cell_length_a 13.3982(4)
_cell_length_b 7.7207(2)
_cell_length_c 19.1997(5)
_cell_measurement_temperature 293(2)
_cell_volume 1986.08(9)
_computing_cell_refinement 'BRUKER SMART'
_computing_data_collection 'BRUKER SMART'
_computing_data_reduction 'BRUKER SAINT'
_computing_molecular_graphics 'ORTEP3 for windows (Farugia 1997)'
_computing_publication_material 'PLATON-2003 (Spek 2003)'
_computing_structure_refinement 'SHELXL-97 (Sheldrick, 1997)'
_computing_structure_solution SHELXS-97
_diffrn_ambient_temperature 293(2)
_diffrn_measured_fraction_theta_full 0.997
_diffrn_measured_fraction_theta_max 0.997
_diffrn_radiation_monochromator graphite
_diffrn_radiation_source 'fine-focus sealed tube'
_diffrn_radiation_type MoK\a
_diffrn_radiation_wavelength 0.71073
_diffrn_reflns_av_R_equivalents 0.0339
_diffrn_reflns_av_sigmaI/netI 0.0182
_diffrn_reflns_limit_h_max 17
_diffrn_reflns_limit_h_min -15
_diffrn_reflns_limit_k_max 7
_diffrn_reflns_limit_k_min -10
_diffrn_reflns_limit_l_max 24
_diffrn_reflns_limit_l_min -24
_diffrn_reflns_number 14615
_diffrn_reflns_theta_full 27.48
_diffrn_reflns_theta_max 27.48
_diffrn_reflns_theta_min 3.04
_exptl_absorpt_coefficient_mu 1.137
_exptl_absorpt_correction_T_max .8863
_exptl_absorpt_correction_T_min .7613
_exptl_absorpt_correction_type empirical
_exptl_absorpt_process_details empirical
_exptl_crystal_colour Brown
_exptl_crystal_density_diffrn 1.715
_exptl_crystal_density_method 'not measured'
_exptl_crystal_description Block
_exptl_crystal_F_000 1016
_exptl_crystal_size_max .19
_exptl_crystal_size_mid .16
_exptl_crystal_size_min .11
_refine_diff_density_max 1.139
_refine_diff_density_min -1.614
_refine_diff_density_rms 0.099
_refine_ls_extinction_method none
_refine_ls_goodness_of_fit_ref 1.142
_refine_ls_hydrogen_treatment noref
_refine_ls_matrix_type full
_refine_ls_number_parameters 141
_refine_ls_number_reflns 2263
_refine_ls_number_restraints 12
_refine_ls_restrained_S_all 1.148
_refine_ls_R_factor_all 0.0555
_refine_ls_R_factor_gt 0.0544
_refine_ls_shift/su_max 0.000
_refine_ls_shift/su_mean 0.000
_refine_ls_structure_factor_coef Fsqd
_refine_ls_weighting_details 'calc w=1/[\s^2^(Fo^2^)+(0.0703P)^2^+4.1044P] where P=(Fo^2^+2Fc^2^)/3'
_refine_ls_weighting_scheme calc
_refine_ls_wR_factor_gt 0.1460
_refine_ls_wR_factor_ref 0.1470
_reflns_number_gt 2195
_reflns_number_total 2263
_reflns_threshold_expression >2sigma(I)
_cod_data_source_file b614979k.txt
_cod_data_source_block Complex3
_cod_depositor_comments
;
The following automatic conversions were performed:
'_symmetry_cell_setting' value 'Orthorhombic' changed to 'orthorhombic'
according to '/home/saulius/struct/CIF-dictionaries/cif_core.dic'
dictionary named 'cif_core.dic' version 2.4.1 from 2010-06-29.

Automatic conversion script
Id: cif_fix_enum 1527 2010-12-29 10:47:43Z saulius 
;
_cod_database_code 7202552

loop_
_symmetry_equiv_pos_as_xyz
'x, y, z'
'-x+1/2, -y+1/2, z+1/2'
'x+1/2, -y+1/2, -z'
'-x, y, -z+1/2'
'-x, -y, -z'
'x-1/2, y-1/2, -z-1/2'
'-x-1/2, y-1/2, z'
'x, -y, z-1/2'

loop_
_atom_site_label
_atom_site_type_symbol
_atom_site_fract_x
_atom_site_fract_y
_atom_site_fract_z
_atom_site_U_iso_or_equiv
_atom_site_adp_type
_atom_site_occupancy
_atom_site_symmetry_multiplicity
_atom_site_calc_flag
_atom_site_refinement_flags
_atom_site_disorder_assembly
_atom_site_disorder_group
Cd1 Cd 0.5000 0.67126(5) 0.2500 0.04184(19) Uani 1 2 d S . .
N1 N 0.4890(2) 0.4799(5) 0.1524(2) 0.0478(8) Uani 1 1 d . . .
N2 N 0.3899(3) 0.3782(5) 0.0710(2) 0.0555(9) Uani 1 1 d . . .
H2N H 0.3363 0.3538 0.0484 0.067 Uiso 1 1 d R . .
N3 N 0.3324(3) 0.6303(5) 0.2280(2) 0.0451(7) Uani 1 1 d . . .
N4 N 0.2158(3) 0.5290(5) 0.1598(2) 0.0512(9) Uani 1 1 d . . .
H4N H 0.1875 0.4770 0.1254 0.061 Uiso 1 1 d R . .
N5 N 0.4672(4) 0.8845(6) 0.3341(2) 0.0618(10) Uani 1 1 d . . .
N6 N 0.3310(4) 0.9358(9) 0.4144(3) 0.0906(11) Uani 1 1 d U . .
N7 N 0.3160(4) 1.1069(8) 0.5178(3) 0.0860(16) Uani 1 1 d . . .
C1 C 0.5449(4) 0.3946(7) 0.1041(3) 0.0579(11) Uani 1 1 d . . .
H1 H 0.6138 0.3818 0.1059 0.070 Uiso 1 1 calc R . .
C2 C 0.4857(4) 0.3314(7) 0.0531(3) 0.0622(14) Uani 1 1 d . . .
H2 H 0.5055 0.2693 0.0139 0.075 Uiso 1 1 calc R . .
C3 C 0.3957(3) 0.4694(5) 0.1307(2) 0.0447(9) Uani 1 1 d . . .
C4 C 0.3148(3) 0.5431(5) 0.1706(2) 0.0439(9) Uani 1 1 d . . .
C5 C 0.1690(3) 0.6111(7) 0.2126(3) 0.0566(11) Uani 1 1 d . . .
H5 H 0.1005 0.6223 0.2187 0.068 Uiso 1 1 calc R . .
C6 C 0.2417(4) 0.6740(6) 0.2550(2) 0.0509(11) Uani 1 1 d . . .
H6 H 0.2313 0.7367 0.2957 0.061 Uiso 1 1 calc R . .
C7 C 0.4086(5) 0.9118(11) 0.3746(3) 0.0887(12) Uani 1 1 d U . .
C8 C 0.3299(5) 1.0285(11) 0.4700(4) 0.0881(12) Uani 1 1 d U . .

loop_
_atom_site_aniso_label
_atom_site_aniso_U_11
_atom_site_aniso_U_22
_atom_site_aniso_U_33
_atom_site_aniso_U_23
_atom_site_aniso_U_13
_atom_site_aniso_U_12
Cd1 0.0305(3) 0.0484(3) 0.0466(3) 0.000 -0.00393(14) 0.000
N1 0.0405(18) 0.052(2) 0.051(2) -0.0032(17) -0.0067(14) 0.0030(14)
N2 0.058(2) 0.057(2) 0.052(2) -0.0014(18) -0.0150(17) -0.0004(18)
N3 0.0344(17) 0.0492(18) 0.0516(18) 0.0031(16) -0.0019(15) -0.0029(15)
N4 0.0392(17) 0.054(2) 0.061(2) 0.0116(17) -0.0139(16) -0.0072(15)
N5 0.064(2) 0.064(2) 0.057(2) -0.010(2) 0.008(2) 0.002(2)
N6 0.0683(19) 0.127(3) 0.077(2) -0.025(2) 0.0244(17) -0.023(2)
N7 0.078(3) 0.105(4) 0.075(3) -0.004(3) 0.033(3) -0.009(3)
C1 0.049(3) 0.062(3) 0.063(3) 0.000(2) 0.000(2) 0.010(2)
C2 0.071(3) 0.063(3) 0.053(3) -0.006(2) -0.001(2) 0.013(2)
C3 0.045(2) 0.045(2) 0.045(2) 0.0025(16) -0.0081(16) 0.0006(16)
C4 0.0367(18) 0.046(2) 0.049(2) 0.0113(17) -0.0089(16) -0.0039(16)
C5 0.033(2) 0.062(3) 0.075(3) 0.017(2) 0.001(2) -0.0016(19)
C6 0.035(2) 0.054(3) 0.064(3) 0.0042(19) 0.0072(18) -0.0007(17)
C7 0.067(2) 0.125(3) 0.075(2) -0.025(2) 0.0235(18) -0.023(2)
C8 0.066(2) 0.125(3) 0.073(2) -0.024(2) 0.0260(18) -0.022(2)

loop_
_atom_type_symbol
_atom_type_description
_atom_type_scat_dispersion_real
_atom_type_scat_dispersion_imag
_atom_type_scat_source
C C 0.0033 0.0016 'International Tables Vol C Tables 4.2.6.8 and 6.1.1.4'
H H 0.0000 0.0000 'International Tables Vol C Tables 4.2.6.8 and 6.1.1.4'
Cd Cd -0.8075 1.2024 'International Tables Vol C Tables 4.2.6.8 and 6.1.1.4'
N N 0.0061 0.0033 'International Tables Vol C Tables 4.2.6.8 and 6.1.1.4'

loop_
_geom_angle_atom_site_label_1
_geom_angle_atom_site_label_2
_geom_angle_atom_site_label_3
_geom_angle
_geom_angle_site_symmetry_1
_geom_angle_site_symmetry_3
_geom_angle_publ_flag
N3 Cd1 N3 164.22(19) . 4_655 ?
N3 Cd1 N5 92.32(16) . . ?
N3 Cd1 N5 98.75(15) 4_655 . ?
N3 Cd1 N5 98.75(15) . 4_655 ?
N3 Cd1 N5 92.32(16) 4_655 4_655 ?
N5 Cd1 N5 90.9(2) . 4_655 ?
N3 Cd1 N1 73.22(13) . . ?
N3 Cd1 N1 96.84(12) 4_655 . ?
N5 Cd1 N1 163.95(15) . . ?
N5 Cd1 N1 84.60(16) 4_655 . ?
N3 Cd1 N1 96.84(12) . 4_655 ?
N3 Cd1 N1 73.22(13) 4_655 4_655 ?
N5 Cd1 N1 84.60(16) . 4_655 ?
N5 Cd1 N1 163.95(15) 4_655 4_655 ?
N1 Cd1 N1 103.6(2) . 4_655 ?
C3 N1 C1 105.9(4) . . ?
C3 N1 Cd1 110.2(3) . . ?
C1 N1 Cd1 143.0(3) . . ?
C3 N2 C2 107.2(4) . . ?
C3 N2 H2N 126.3 . . ?
C2 N2 H2N 126.5 . . ?
C4 N3 C6 106.6(4) . . ?
C4 N3 Cd1 113.5(3) . . ?
C6 N3 Cd1 139.8(3) . . ?
C4 N4 C5 107.7(4) . . ?
C4 N4 H4N 126.1 . . ?
C5 N4 H4N 126.2 . . ?
C7 N5 Cd1 137.5(5) . . ?
C8 N6 C7 125.1(6) . . ?
C2 C1 N1 110.2(4) . . ?
C2 C1 H1 124.9 . . ?
N1 C1 H1 124.9 . . ?
C1 C2 N2 105.7(5) . . ?
C1 C2 H2 127.2 . . ?
N2 C2 H2 127.2 . . ?
N1 C3 N2 110.9(4) . . ?
N1 C3 C4 121.2(4) . . ?
N2 C3 C4 127.9(4) . . ?
N3 C4 N4 110.3(4) . . ?
N3 C4 C3 120.9(3) . . ?
N4 C4 C3 128.7(4) . . ?
N4 C5 C6 106.6(4) . . ?
N4 C5 H5 126.7 . . ?
C6 C5 H5 126.7 . . ?
C5 C6 N3 108.8(4) . . ?
C5 C6 H6 125.6 . . ?
N3 C6 H6 125.6 . . ?
N5 C7 N6 171.4(7) . . ?
N7 C8 N6 171.0(7) . . ?

loop_
_geom_bond_atom_site_label_1
_geom_bond_atom_site_label_2
_geom_bond_distance
_geom_bond_site_symmetry_2
_geom_bond_publ_flag
Cd1 N3 2.306(3) . ?
Cd1 N3 2.306(3) 4_655 ?
Cd1 N5 2.348(4) . ?
Cd1 N5 2.348(4) 4_655 ?
Cd1 N1 2.390(4) . ?
Cd1 N1 2.390(4) 4_655 ?
N1 C3 1.320(5) . ?
N1 C1 1.363(6) . ?
N2 C3 1.346(6) . ?
N2 C2 1.377(7) . ?
N2 H2N 0.8600 . ?
N3 C4 1.312(6) . ?
N3 C6 1.364(6) . ?
N4 C4 1.347(5) . ?
N4 C5 1.350(7) . ?
N4 H4N 0.8609 . ?
N5 C7 1.124(7) . ?
N6 C8 1.284(8) . ?
N6 C7 1.305(7) . ?
N7 C8 1.116(8) . ?
C1 C2 1.351(8) . ?
C1 H1 0.9300 . ?
C2 H2 0.9300 . ?
C3 C4 1.444(6) . ?
C5 C6 1.359(7) . ?
C5 H5 0.9300 . ?
C6 H6 0.9300 . ?
